data_4086558
loop_
_publ_author_name
'Batke, Sonja'
'Sietzen, Malte'
'Merz, Lukas'
'Wadepohl, Hubert'
'Ballmann, Joachim'

_publ_section_title
;
 Closely Related Benzylene-Linked Diamidophosphine Scaffolds and Their
 Zirconium and Hafnium Complexes: How Small Changes of the Ligand Result
 in Different Complex Stabilities and Reactivities
;
_journal_issue 13
_journal_name_full Organometallics
_journal_page_first 2294
_journal_paper_doi 10.1021/acs.organomet.6b00384
_journal_volume 35
_journal_year 2016
_chemical_formula_moiety 'C32 H27 I2 N2 P Zr, C7 H8'
_chemical_formula_sum 'C39 H35 I2 N2 P Zr'
_chemical_formula_weight 907.68
_chemical_properties_physical 'air-sensitive, moisture-sensitive'
_space_group_crystal_system monoclinic
_space_group_IT_number 14
_space_group_name_Hall '-P 2ybc'
_space_group_name_H-M_alt 'P 1 21/c 1'
_symmetry_cell_setting monoclinic
_symmetry_Int_Tables_number 14
_symmetry_space_group_name_Hall '-P 2ybc'
_symmetry_space_group_name_H-M 'P 1 21/c 1'
_atom_sites_solution_hydrogens geom
_atom_sites_solution_primary iterative
_atom_sites_solution_secondary difmap
_audit_block_code ba_sb30
_audit_creation_date
;
'Mon May 11 17:03:55 2015'
;
_audit_creation_method
;
Olex2 1.2
(compiled 2015.01.26 svn.r3151 for OlexSys, GUI svn.r4998)
;
_audit_update_record '11.05.2015 17:06:08 CEST UTC+02:00  encif 1.31'
_cell_angle_alpha 90
_cell_angle_beta 92.9851(13)
_cell_angle_gamma 90
_cell_formula_units_Z 4
_cell_length_a 16.0977(3)
_cell_length_b 10.43778(18)
_cell_length_c 21.0529(3)
_cell_measurement_reflns_used 14480
_cell_measurement_temperature 120(1)
_cell_measurement_theta_max 32.2100
_cell_measurement_theta_min 3.6720
_cell_volume 3532.60(10)
_computing_cell_refinement
;
CrysAlisPro, Agilent Technologies,
Version 1.171.37.35g (release 09-12-2014 CrysAlis171 .NET)
(compiled Dec  9 2014,15:38:47)
;
_computing_data_collection
;
CrysAlisPro, Agilent Technologies,
Version 1.171.37.35g (release 09-12-2014 CrysAlis171 .NET)
(compiled Dec  9 2014,15:38:47)
;
_computing_data_reduction
;
CrysAlisPro, Agilent Technologies,
Version 1.171.37.35g (release 09-12-2014 CrysAlis171 .NET)
(compiled Dec  9 2014,15:38:47)
;
_computing_molecular_graphics 'Olex2 (Dolomanov et al., 2009)'
_computing_publication_material 'encif (Wadepohl, 2009-14); encifer 1.5 (CCDC, 2014)'
_computing_structure_refinement 'ShelXL (Sheldrick, 2008)'
_computing_structure_solution 'SUPERFLIP (Palatinus, 2007-2009)'
_diffrn_ambient_environment 'perfluoro polyether oil / N~2~'
_diffrn_ambient_temperature 120(1)
_diffrn_detector 'CCD plate'
_diffrn_detector_area_resol_mean 7.9621
_diffrn_detector_type Eos
_diffrn_measured_fraction_theta_full 0.988
_diffrn_measured_fraction_theta_max 0.915
_diffrn_measurement_details
;
  1 omega  -26.00    2.00   0.5000   15.0000
omega____ theta____ kappa____ phi______ frames
    -        4.0000   78.0000  130.2484 56

  2 omega   27.00   57.00   0.5000   15.0000
omega____ theta____ kappa____ phi______ frames
    -       26.8662  -77.0000    0.0000 60

  3 omega   63.00   94.00   0.5000   15.0000
omega____ theta____ kappa____ phi______ frames
    -       26.8662   38.0000  -60.0000 62

  4 omega   34.00   59.00   0.5000   15.0000
omega____ theta____ kappa____ phi______ frames
    -       26.8662  -80.0000   34.7061 50

  5 omega  -44.00   59.00   0.5000   15.0000
omega____ theta____ kappa____ phi______ frames
    -       26.8662  -80.0000 -129.6550 206

  6 omega   -2.00   23.00   0.5000   15.0000
omega____ theta____ kappa____ phi______ frames
    -       26.8662   77.0000  -30.0000 50

  7 omega   67.00   93.00   0.5000   15.0000
omega____ theta____ kappa____ phi______ frames
    -       26.8662   77.0000  -30.0000 52

  8 omega   10.00   96.00   0.5000   15.0000
omega____ theta____ kappa____ phi______ frames
    -       26.8662   77.0000  150.0000 172

  9 omega  -42.00   57.00   0.5000   15.0000
omega____ theta____ kappa____ phi______ frames
    -       26.8662  -77.0000  150.0000 198

 10 omega    4.00   40.00   0.5000   15.0000
omega____ theta____ kappa____ phi______ frames
    -       26.8662   77.0000 -120.0000 72

 11 omega   -3.00   -1.50   0.5000   15.0000
omega____ theta____ kappa____ phi______ frames
    -       26.8662   77.0000   60.0000 3

;
_diffrn_measurement_device 'four-circle diffractometer'
_diffrn_measurement_device_type 'Agilent SuperNova, Dual, Cu at zero, Eos'
_diffrn_measurement_method '\w scans'
_diffrn_measurement_specimen_support 'polyimid foil'
_diffrn_orient_matrix_UB_11 -0.0287256000
_diffrn_orient_matrix_UB_12 -0.0338956000
_diffrn_orient_matrix_UB_13 -0.0204278000
_diffrn_orient_matrix_UB_21 0.0303689000
_diffrn_orient_matrix_UB_22 -0.0479386000
_diffrn_orient_matrix_UB_23 -0.0044222000
_diffrn_orient_matrix_UB_31 -0.0141272000
_diffrn_orient_matrix_UB_32 -0.0341710000
_diffrn_orient_matrix_UB_33 0.0264959000
_diffrn_radiation_monochromator mirror
_diffrn_radiation_probe x-ray
_diffrn_radiation_type 'Mo K\a'
_diffrn_radiation_wavelength 0.71073
_diffrn_reflns_av_R_equivalents 0.0426
_diffrn_reflns_av_unetI/netI 0.0487
_diffrn_reflns_Laue_measured_fraction_full 0.988
_diffrn_reflns_Laue_measured_fraction_max 0.915
_diffrn_reflns_limit_h_max 24
_diffrn_reflns_limit_h_min -22
_diffrn_reflns_limit_k_max 15
_diffrn_reflns_limit_k_min -15
_diffrn_reflns_limit_l_max 31
_diffrn_reflns_limit_l_min -31
_diffrn_reflns_number 41109
_diffrn_reflns_point_group_measured_fraction_full 0.988
_diffrn_reflns_point_group_measured_fraction_max 0.915
_diffrn_reflns_theta_full 25.242
_diffrn_reflns_theta_max 32.334
_diffrn_reflns_theta_min 3.304
_diffrn_source 'microfocus X-Ray tube'
_exptl_absorpt_coefficient_mu 2.134
_exptl_absorpt_correction_T_max 0.853
_exptl_absorpt_correction_T_min 0.749
_exptl_absorpt_correction_type gaussian
_exptl_absorpt_process_details
;
CrysAlisPro, Agilent Technologies,
Version 1.171.37.35g (release 09-12-2014 CrysAlis171 .NET)
(compiled Dec  9 2014,15:38:47)
Numerical absorption correction based on gaussian integration over
            a multifaceted crystal model
Empirical absorption correction using spherical harmonics,
 implemented in SCALE3 ABSPACK scaling algorithm.
;
_exptl_crystal_colour 'dark orange'
_exptl_crystal_density_diffrn 1.707
_exptl_crystal_description irregular
_exptl_crystal_F_000 1776
_exptl_crystal_size_max 0.205
_exptl_crystal_size_mid 0.133
_exptl_crystal_size_min 0.100
_refine_diff_density_max 0.835
_refine_diff_density_min -0.656
_refine_diff_density_rms 0.144
_refine_ls_extinction_method none
_refine_ls_goodness_of_fit_ref 1.055
_refine_ls_hydrogen_treatment constr
_refine_ls_matrix_type full
_refine_ls_number_parameters 407
_refine_ls_number_reflns 11547
_refine_ls_number_restraints 0
_refine_ls_restrained_S_all 1.055
_refine_ls_R_factor_all 0.0503
_refine_ls_R_factor_gt 0.0359
_refine_ls_shift/su_max 0.004
_refine_ls_shift/su_mean 0.000
_refine_ls_structure_factor_coef Fsqd
_refine_ls_weighting_details 'w=1/[\s^2^(Fo^2^)+(0.0263P)^2^+0.1239P] where P=(Fo^2^+2Fc^2^)/3'
_refine_ls_weighting_scheme calc
_refine_ls_wR_factor_gt 0.0662
_refine_ls_wR_factor_ref 0.0723
_reflns_Friedel_coverage 0.000
_reflns_number_gt 9353
_reflns_number_total 11547
_reflns_threshold_expression 'I > 2\s(I)'
_cod_data_source_file om6b00384_si_002.cif
_cod_data_source_block ba_sb30
_cod_depositor_comments 'Adding full bibliography for 4086549--4086572.cif.'
_cod_original_cell_volume 3532.61(10)
_cod_original_sg_symbol_H-M 'P 21/c'
_cod_database_code 4086558
_audit_block_refno 2437
_audit_block_usercomment 'sb334b, irregular, dark orange'
_chemical_oxdiff_formula 'C39 H35 I2 N2 P1 Zr1'
_chemical_oxdiff_usercomment 'sb334b, irregular, dark orange'
_shelx_space_group_comment
;
The symmetry employed for this shelxl refinement is uniquely defined
by the following loop, which should always be used as a source of
symmetry information in preference to the above space-group names.
They are only intended as comments.
;
_shelx_estimated_absorpt_t_max 0.815
_shelx_estimated_absorpt_t_min 0.815
_reflns_odcompleteness_completeness 98.60
_reflns_odcompleteness_iscentric 1
_reflns_odcompleteness_theta 26.32
_shelxl_version_number 2014/7
_olex2_refinement_description
;
1. Fixed Uiso
 At 1.2 times of:
  All C(H) groups, All C(H,H) groups
 At 1.5 times of:
  All C(H,H,H) groups
2.a Secondary CH2 refined with riding coordinates:
 C1(H1A,H1B), C14(H14A,H14B)
2.b Aromatic/amide H refined with riding coordinates:
 C4(H4), C5(H5), C6(H6), C7(H7), C9(H9), C10(H10), C11(H11), C12(H12),
 C13(H13), C17(H17), C18(H18), C19(H19), C20(H20), C22(H22), C23(H23), C24(H24),
  C25(H25), C26(H26), C28(H28), C29(H29), C30(H30), C31(H31), C32(H32),
 C52(H52), C53(H53), C54(H54), C55(H55), C56(H56)
2.c Idealised Me refined as rotating group:
 C57(H57A,H57B,H57C)
;
_olex2_submission_special_instructions 'No special instructions were received'
_cell_oxdiff_length_a 16.0970(3)
_cell_oxdiff_length_b 10.44142(18)
_cell_oxdiff_length_c 21.0470(4)
_cell_oxdiff_angle_alpha 89.9748(14)
_cell_oxdiff_angle_beta 93.0100(15)
_cell_oxdiff_angle_gamma 90.0123(15)
_cell_oxdiff_volume 3532.61(11)
_cell_oxdiff_measurement_reflns_used 14480

loop_
_symmetry_equiv_pos_as_xyz
'x, y, z'
'-x, y+1/2, -z+1/2'
'-x, -y, -z'
'x, -y-1/2, z-1/2'

loop_
_atom_site_label
_atom_site_type_symbol
_atom_site_fract_x
_atom_site_fract_y
_atom_site_fract_z
_atom_site_U_iso_or_equiv
_atom_site_adp_type
_atom_site_occupancy
_atom_site_site_symmetry_order
_atom_site_calc_flag
_atom_site_refinement_flags_posn
I1 I 0.27359(2) 1.01820(2) 0.76342(2) 0.02298(5) Uani 1 1 d .
I2 I 0.27079(2) 0.89351(2) 0.57365(2) 0.02327(5) Uani 1 1 d .
Zr Zr 0.28849(2) 0.78632(2) 0.69430(2) 0.01509(5) Uani 1 1 d .
P P 0.30591(4) 0.53860(6) 0.65011(3) 0.01737(13) Uani 1 1 d .
N1 N 0.40477(13) 0.7393(2) 0.73271(9) 0.0186(4) Uani 1 1 d .
N2 N 0.18374(13) 0.7025(2) 0.72646(9) 0.0178(4) Uani 1 1 d .
C1 C 0.41555(16) 0.4977(2) 0.66991(11) 0.0208(5) Uani 1 1 d .
H1A H 0.4251 0.4844 0.7163 0.025 Uiso 1 1 calc R
H1B H 0.4314 0.4187 0.6475 0.025 Uiso 1 1 calc R
C2 C 0.46463(15) 0.6104(2) 0.64815(11) 0.0183(5) Uani 1 1 d .
C3 C 0.45556(15) 0.7297(2) 0.67803(11) 0.0181(5) Uani 1 1 d .
C4 C 0.49381(16) 0.8378(3) 0.65480(12) 0.0247(6) Uani 1 1 d .
H4 H 0.4874 0.9183 0.6751 0.030 Uiso 1 1 calc R
C5 C 0.54170(18) 0.8286(3) 0.60173(13) 0.0321(7) Uani 1 1 d .
H5 H 0.5668 0.9030 0.5852 0.039 Uiso 1 1 calc R
C6 C 0.55258(17) 0.7108(3) 0.57320(13) 0.0300(6) Uani 1 1 d .
H6 H 0.5866 0.7037 0.5378 0.036 Uiso 1 1 calc R
C7 C 0.51405(17) 0.6036(3) 0.59616(12) 0.0258(6) Uani 1 1 d .
H7 H 0.5215 0.5233 0.5759 0.031 Uiso 1 1 calc R
C8 C 0.44603(16) 0.7155(2) 0.79225(11) 0.0198(5) Uani 1 1 d .
C9 C 0.52965(16) 0.6802(2) 0.79784(12) 0.0219(5) Uani 1 1 d .
H9 H 0.5603 0.6720 0.7607 0.026 Uiso 1 1 calc R
C10 C 0.56863(18) 0.6568(3) 0.85730(12) 0.0278(6) Uani 1 1 d .
H10 H 0.6257 0.6330 0.8604 0.033 Uiso 1 1 calc R
C11 C 0.5250(2) 0.6678(3) 0.91176(12) 0.0327(7) Uani 1 1 d .
H11 H 0.5516 0.6510 0.9523 0.039 Uiso 1 1 calc R
C12 C 0.4423(2) 0.7035(3) 0.90679(12) 0.0327(7) Uani 1 1 d .
H12 H 0.4121 0.7114 0.9442 0.039 Uiso 1 1 calc R
C13 C 0.40245(18) 0.7280(3) 0.84775(12) 0.0271(6) Uani 1 1 d .
H13 H 0.3457 0.7533 0.8451 0.033 Uiso 1 1 calc R
C14 C 0.24397(17) 0.4413(3) 0.70227(11) 0.0212(5) Uani 1 1 d .
H14A H 0.1868 0.4334 0.6830 0.025 Uiso 1 1 calc R
H14B H 0.2682 0.3542 0.7054 0.025 Uiso 1 1 calc R
C15 C 0.23988(16) 0.4969(2) 0.76849(11) 0.0198(5) Uani 1 1 d .
C16 C 0.20468(15) 0.6173(3) 0.77859(10) 0.0190(5) Uani 1 1 d .
C17 C 0.18913(17) 0.6581(3) 0.84021(11) 0.0255(6) Uani 1 1 d .
H17 H 0.1635 0.7388 0.8465 0.031 Uiso 1 1 calc R
C18 C 0.21109(19) 0.5811(3) 0.89190(12) 0.0334(7) Uani 1 1 d .
H18 H 0.1987 0.6072 0.9336 0.040 Uiso 1 1 calc R
C19 C 0.25113(18) 0.4660(3) 0.88262(12) 0.0310(7) Uani 1 1 d .
H19 H 0.2692 0.4157 0.9183 0.037 Uiso 1 1 calc R
C20 C 0.26530(17) 0.4232(3) 0.82173(12) 0.0256(6) Uani 1 1 d .
H20 H 0.2924 0.3434 0.8161 0.031 Uiso 1 1 calc R
C21 C 0.09789(15) 0.7179(2) 0.70958(10) 0.0182(5) Uani 1 1 d .
C22 C 0.04123(16) 0.6197(3) 0.71942(11) 0.0216(5) Uani 1 1 d .
H22 H 0.0599 0.5418 0.7386 0.026 Uiso 1 1 calc R
C23 C -0.04196(17) 0.6352(3) 0.70137(12) 0.0262(6) Uani 1 1 d .
H23 H -0.0800 0.5675 0.7079 0.031 Uiso 1 1 calc R
C24 C -0.07026(17) 0.7483(3) 0.67390(12) 0.0276(6) Uani 1 1 d .
H24 H -0.1276 0.7584 0.6618 0.033 Uiso 1 1 calc R
C25 C -0.01498(17) 0.8467(3) 0.66411(11) 0.0255(6) Uani 1 1 d .
H25 H -0.0344 0.9244 0.6450 0.031 Uiso 1 1 calc R
C26 C 0.06886(16) 0.8327(3) 0.68203(11) 0.0209(5) Uani 1 1 d .
H26 H 0.1065 0.9010 0.6756 0.025 Uiso 1 1 calc R
C27 C 0.28238(15) 0.4789(2) 0.57020(10) 0.0184(5) Uani 1 1 d .
C28 C 0.23602(18) 0.3678(3) 0.55787(12) 0.0272(6) Uani 1 1 d .
H28 H 0.2182 0.3173 0.5922 0.033 Uiso 1 1 calc R
C29 C 0.21585(19) 0.3310(3) 0.49558(12) 0.0325(7) Uani 1 1 d .
H29 H 0.1838 0.2557 0.4874 0.039 Uiso 1 1 calc R
C30 C 0.24205(18) 0.4030(3) 0.44555(12) 0.0308(7) Uani 1 1 d .
H30 H 0.2276 0.3776 0.4031 0.037 Uiso 1 1 calc R
C31 C 0.28909(18) 0.5118(3) 0.45683(12) 0.0276(6) Uani 1 1 d .
H31 H 0.3076 0.5605 0.4222 0.033 Uiso 1 1 calc R
C32 C 0.30940(17) 0.5502(3) 0.51897(11) 0.0222(5) Uani 1 1 d .
H32 H 0.3418 0.6252 0.5266 0.027 Uiso 1 1 calc R
C51 C -0.02888(17) 0.2980(3) 0.53046(12) 0.0263(6) Uani 1 1 d .
C52 C 0.01305(18) 0.1839(3) 0.52070(13) 0.0300(6) Uani 1 1 d .
H52 H 0.0095 0.1451 0.4798 0.036 Uiso 1 1 calc R
C53 C 0.0598(2) 0.1260(3) 0.56965(14) 0.0347(7) Uani 1 1 d .
H53 H 0.0883 0.0482 0.5621 0.042 Uiso 1 1 calc R
C54 C 0.06540(19) 0.1804(3) 0.62948(13) 0.0345(7) Uani 1 1 d .
H54 H 0.0980 0.1410 0.6630 0.041 Uiso 1 1 calc R
C55 C 0.0232(2) 0.2925(3) 0.64005(13) 0.0327(7) Uani 1 1 d .
H55 H 0.0258 0.3296 0.6813 0.039 Uiso 1 1 calc R
C56 C -0.02282(18) 0.3513(3) 0.59107(13) 0.0293(6) Uani 1 1 d .
H56 H -0.0508 0.4294 0.5989 0.035 Uiso 1 1 calc R
C57 C -0.07886(19) 0.3616(3) 0.47692(14) 0.0376(7) Uani 1 1 d .
H57A H -0.0519 0.3471 0.4369 0.056 Uiso 1 1 calc GR
H57B H -0.0822 0.4538 0.4851 0.056 Uiso 1 1 calc GR
H57C H -0.1351 0.3252 0.4739 0.056 Uiso 1 1 calc GR

loop_
_atom_site_aniso_label
_atom_site_aniso_U_11
_atom_site_aniso_U_22
_atom_site_aniso_U_33
_atom_site_aniso_U_23
_atom_site_aniso_U_13
_atom_site_aniso_U_12
I1 0.02317(9) 0.02157(10) 0.02439(8) -0.00669(6) 0.00312(6) 0.00020(7)
I2 0.02803(10) 0.02427(10) 0.01702(7) 0.00229(6) -0.00341(6) -0.00060(7)
Zr 0.01434(11) 0.01530(12) 0.01543(9) -0.00017(8) -0.00110(8) 0.00003(9)
P 0.0194(3) 0.0157(3) 0.0171(3) -0.0013(2) 0.0012(2) -0.0022(3)
N1 0.0171(11) 0.0181(11) 0.0202(9) -0.0035(8) -0.0029(7) 0.0008(9)
N2 0.0156(10) 0.0183(11) 0.0194(9) 0.0001(8) 0.0009(7) -0.0002(9)
C1 0.0220(13) 0.0162(13) 0.0239(11) -0.0005(9) -0.0004(9) 0.0020(11)
C2 0.0165(12) 0.0168(13) 0.0211(10) 0.0014(9) -0.0035(9) 0.0009(10)
C3 0.0128(11) 0.0193(13) 0.0218(11) 0.0006(9) -0.0030(8) 0.0029(10)
C4 0.0187(13) 0.0195(14) 0.0351(13) 0.0019(11) -0.0055(10) 0.0018(11)
C5 0.0217(15) 0.0331(18) 0.0416(15) 0.0146(13) 0.0025(11) -0.0024(13)
C6 0.0231(15) 0.0359(18) 0.0315(13) 0.0083(12) 0.0062(11) 0.0053(13)
C7 0.0228(14) 0.0263(15) 0.0283(12) 0.0003(11) 0.0013(10) 0.0071(12)
C8 0.0223(13) 0.0124(12) 0.0240(11) -0.0029(9) -0.0049(9) -0.0019(10)
C9 0.0227(14) 0.0144(13) 0.0278(12) -0.0026(10) -0.0061(10) 0.0023(11)
C10 0.0321(16) 0.0163(14) 0.0333(13) -0.0013(11) -0.0139(11) 0.0050(12)
C11 0.0486(19) 0.0209(15) 0.0268(13) -0.0032(11) -0.0155(12) 0.0039(14)
C12 0.0413(18) 0.0330(17) 0.0232(12) -0.0042(11) -0.0032(11) 0.0017(14)
C13 0.0266(15) 0.0280(16) 0.0263(12) -0.0053(11) -0.0024(10) 0.0014(12)
C14 0.0238(14) 0.0190(14) 0.0210(11) -0.0005(10) 0.0030(9) -0.0040(11)
C15 0.0168(12) 0.0222(14) 0.0205(11) 0.0024(9) 0.0014(9) -0.0028(11)
C16 0.0135(12) 0.0262(15) 0.0173(10) 0.0018(9) 0.0001(8) -0.0038(10)
C17 0.0237(14) 0.0315(16) 0.0216(11) -0.0034(11) 0.0027(10) 0.0032(12)
C18 0.0317(16) 0.051(2) 0.0176(11) -0.0001(12) 0.0016(10) -0.0039(15)
C19 0.0304(16) 0.0419(19) 0.0203(11) 0.0101(12) -0.0024(10) -0.0048(14)
C20 0.0235(14) 0.0248(15) 0.0284(12) 0.0091(11) -0.0012(10) 0.0002(12)
C21 0.0177(12) 0.0213(14) 0.0156(10) -0.0039(9) 0.0006(8) -0.0003(10)
C22 0.0204(13) 0.0224(14) 0.0224(11) -0.0009(10) 0.0033(9) -0.0019(11)
C23 0.0190(13) 0.0303(16) 0.0297(13) -0.0069(11) 0.0040(10) -0.0078(12)
C24 0.0163(13) 0.0364(17) 0.0294(13) -0.0103(12) -0.0046(10) 0.0040(12)
C25 0.0254(14) 0.0272(16) 0.0235(11) -0.0034(11) -0.0018(10) 0.0069(12)
C26 0.0215(13) 0.0186(13) 0.0228(11) -0.0019(10) 0.0027(9) -0.0012(11)
C27 0.0156(12) 0.0195(13) 0.0201(10) -0.0030(9) 0.0008(8) -0.0007(10)
C28 0.0286(15) 0.0266(16) 0.0271(12) -0.0074(11) 0.0073(10) -0.0079(12)
C29 0.0333(17) 0.0345(18) 0.0303(13) -0.0149(12) 0.0059(11) -0.0156(14)
C30 0.0259(15) 0.0424(19) 0.0243(12) -0.0134(12) 0.0040(10) -0.0057(13)
C31 0.0317(16) 0.0307(16) 0.0209(11) -0.0018(11) 0.0053(10) -0.0014(13)
C32 0.0260(14) 0.0194(14) 0.0214(11) -0.0037(10) 0.0027(9) -0.0022(11)
C51 0.0229(14) 0.0242(15) 0.0319(13) 0.0031(11) 0.0033(10) -0.0067(12)
C52 0.0321(16) 0.0280(17) 0.0304(13) -0.0029(12) 0.0048(11) -0.0013(13)
C53 0.0361(18) 0.0247(16) 0.0437(16) 0.0020(13) 0.0066(13) -0.0001(14)
C54 0.0351(17) 0.0335(18) 0.0347(14) 0.0120(13) 0.0008(12) -0.0064(14)
C55 0.0402(18) 0.0286(17) 0.0295(13) 0.0009(12) 0.0054(12) -0.0116(14)
C56 0.0320(16) 0.0214(15) 0.0349(14) -0.0016(12) 0.0070(11) -0.0019(13)
C57 0.0287(17) 0.041(2) 0.0429(16) 0.0029(14) -0.0040(13) -0.0008(15)

loop_
_atom_type_symbol
_atom_type_description
_atom_type_scat_dispersion_real
_atom_type_scat_dispersion_imag
_atom_type_scat_source
C C 0.0033 0.0016 'International Tables Vol C Tables 4.2.6.8 and 6.1.1.4'
H H 0.0000 0.0000 'International Tables Vol C Tables 4.2.6.8 and 6.1.1.4'
I I -0.4742 1.8119 'International Tables Vol C Tables 4.2.6.8 and 6.1.1.4'
N N 0.0061 0.0033 'International Tables Vol C Tables 4.2.6.8 and 6.1.1.4'
P P 0.1023 0.0942 'International Tables Vol C Tables 4.2.6.8 and 6.1.1.4'
Zr Zr -2.9673 0.5597 'International Tables Vol C Tables 4.2.6.8 and 6.1.1.4'

loop_
_exptl_crystal_face_index_h
_exptl_crystal_face_index_k
_exptl_crystal_face_index_l
_exptl_crystal_face_perp_dist
_exptl_oxdiff_crystal_face_indexfrac_h
_exptl_oxdiff_crystal_face_indexfrac_k
_exptl_oxdiff_crystal_face_indexfrac_l
_exptl_oxdiff_crystal_face_x
_exptl_oxdiff_crystal_face_y
_exptl_oxdiff_crystal_face_z
-15 -11 3 0.0425 -15.0000 -11.0000 3.0000 0.7425 0.0585 0.6673
-1 1 -29 0.0665 -1.0000 1.0000 -29.0000 0.5872 0.0499 -0.7884
1 -1 29 0.0665 1.0000 -1.0000 29.0000 -0.5872 -0.0499 0.7884
14 11 -9 0.0490 14.0000 11.0000 -9.0000 -0.5912 -0.0624 -0.8121
8 8 -24 0.0655 8.0000 8.0000 -24.0000 -0.0107 -0.0344 -1.0223
-8 -8 24 0.0655 -8.0000 -8.0000 24.0000 0.0107 0.0344 1.0223
-8 11 -16 0.0667 -8.0000 11.0000 -16.0000 0.1838 -0.6995 -0.6868
8 -11 16 0.0667 8.0000 -11.0000 16.0000 -0.1838 0.6995 0.6868
-21 3 11 0.0839 -21.0000 3.0000 11.0000 0.2768 -0.8302 0.4856
20 -7 -2 0.0979 20.0000 -7.0000 -2.0000 -0.2964 0.9518 -0.0963
12 3 23 0.0596 12.0000 3.0000 23.0000 -0.9162 0.1189 0.3374
-18 -8 -8 0.0596 -18.0000 -8.0000 -8.0000 0.9516 -0.1278 0.3157
7 9 21 0.0629 7.0000 9.0000 21.0000 -0.9351 -0.3117 0.1500
-10 -11 -14 0.0494 -10.0000 -11.0000 -14.0000 0.9461 0.2855 0.1462
0 -1 -30 0.0620 -0.0000 -1.0000 -30.0000 0.6467 0.1806 -0.7607
4 -14 -6 0.0765 4.0000 -14.0000 -6.0000 0.4822 0.8191 0.2629
16 -2 19 0.0624 16.0000 -2.0000 19.0000 -0.7799 0.4978 0.3457
21 1 10 0.0712 21.0000 1.0000 10.0000 -0.8414 0.5456 -0.0659
14 0 22 0.0527 14.0000 0.0000 22.0000 -0.8516 0.3279 0.3851
2 12 -16 0.0552 2.0000 12.0000 -16.0000 -0.1374 -0.4438 -0.8622
-22 -3 -6 0.0651 -22.0000 -3.0000 -6.0000 0.8562 -0.4978 0.2543
-2 -9 -24 0.0579 -2.0000 -9.0000 -24.0000 0.8528 0.4768 -0.3001
-9 -14 2 0.0535 -9.0000 -14.0000 2.0000 0.6922 0.3890 0.6585

loop_
_geom_angle_atom_site_label_1
_geom_angle_atom_site_label_2
_geom_angle_atom_site_label_3
_geom_angle
I2 Zr I1 96.777(9)
I2 Zr C3 91.53(5)
P Zr I1 168.842(15)
P Zr I2 94.379(14)
P Zr C3 69.26(5)
N1 Zr I1 95.81(6)
N1 Zr I2 120.21(6)
N1 Zr P 78.66(6)
N1 Zr C3 30.24(7)
N2 Zr I1 95.84(6)
N2 Zr I2 115.34(5)
N2 Zr P 79.12(6)
N2 Zr N1 121.06(8)
N2 Zr C3 139.98(8)
C3 Zr I1 110.53(5)
C1 P Zr 104.66(8)
C14 P Zr 104.42(8)
C14 P C1 106.34(12)
C27 P Zr 127.75(9)
C27 P C1 106.34(11)
C27 P C14 105.78(12)
C3 N1 Zr 104.08(13)
C8 N1 Zr 140.15(17)
C8 N1 C3 115.8(2)
C16 N2 Zr 110.64(15)
C21 N2 Zr 132.66(16)
C21 N2 C16 116.60(19)
P C1 H1A 110.7
P C1 H1B 110.7
H1A C1 H1B 108.8
C2 C1 P 105.23(17)
C2 C1 H1A 110.7
C2 C1 H1B 110.7
C3 C2 C1 119.3(2)
C7 C2 C1 122.2(2)
C7 C2 C3 118.3(2)
N1 C3 Zr 45.68(10)
C2 C3 Zr 111.42(16)
C2 C3 N1 119.5(2)
C4 C3 Zr 108.62(17)
C4 C3 N1 120.2(2)
C4 C3 C2 120.3(2)
C3 C4 H4 120.0
C3 C4 C5 120.1(3)
C5 C4 H4 120.0
C4 C5 H5 120.1
C6 C5 C4 119.8(3)
C6 C5 H5 120.1
C5 C6 H6 120.0
C7 C6 C5 120.0(3)
C7 C6 H6 120.0
C2 C7 H7 119.3
C6 C7 C2 121.5(3)
C6 C7 H7 119.3
C9 C8 N1 122.0(2)
C9 C8 C13 118.5(2)
C13 C8 N1 119.5(2)
C8 C9 H9 119.7
C10 C9 C8 120.7(3)
C10 C9 H9 119.7
C9 C10 H10 119.8
C11 C10 C9 120.5(3)
C11 C10 H10 119.8
C10 C11 H11 120.3
C10 C11 C12 119.3(2)
C12 C11 H11 120.3
C11 C12 H12 119.5
C11 C12 C13 121.0(3)
C13 C12 H12 119.5
C8 C13 H13 120.0
C12 C13 C8 120.0(3)
C12 C13 H13 120.0
P C14 H14A 109.0
P C14 H14B 109.0
H14A C14 H14B 107.8
C15 C14 P 113.04(18)
C15 C14 H14A 109.0
C15 C14 H14B 109.0
C16 C15 C14 121.4(2)
C16 C15 C20 118.3(2)
C20 C15 C14 120.1(2)
C15 C16 N2 121.3(2)
C15 C16 C17 120.5(2)
C17 C16 N2 118.2(2)
C16 C17 H17 120.0
C18 C17 C16 120.1(3)
C18 C17 H17 120.0
C17 C18 H18 120.1
C19 C18 C17 119.7(2)
C19 C18 H18 120.1
C18 C19 H19 119.6
C18 C19 C20 120.7(2)
C20 C19 H19 119.6
C15 C20 H20 119.8
C19 C20 C15 120.4(3)
C19 C20 H20 119.8
C22 C21 N2 121.0(2)
C22 C21 C26 118.9(2)
C26 C21 N2 120.0(2)
C21 C22 H22 119.8
C23 C22 C21 120.3(3)
C23 C22 H22 119.8
C22 C23 H23 119.7
C24 C23 C22 120.6(3)
C24 C23 H23 119.7
C23 C24 H24 120.1
C23 C24 C25 119.8(3)
C25 C24 H24 120.1
C24 C25 H25 119.8
C24 C25 C26 120.3(3)
C26 C25 H25 119.8
C21 C26 H26 120.0
C25 C26 C21 120.0(2)
C25 C26 H26 120.0
C28 C27 P 122.74(19)
C28 C27 C32 118.9(2)
C32 C27 P 118.31(19)
C27 C28 H28 119.9
C29 C28 C27 120.1(2)
C29 C28 H28 119.9
C28 C29 H29 119.8
C30 C29 C28 120.3(3)
C30 C29 H29 119.8
C29 C30 H30 119.8
C29 C30 C31 120.3(2)
C31 C30 H30 119.8
C30 C31 H31 120.0
C30 C31 C32 120.0(2)
C32 C31 H31 120.0
C27 C32 H32 119.8
C31 C32 C27 120.3(2)
C31 C32 H32 119.8
C52 C51 C56 117.9(3)
C52 C51 C57 120.8(3)
C56 C51 C57 121.4(3)
C51 C52 H52 119.5
C53 C52 C51 120.9(3)
C53 C52 H52 119.5
C52 C53 H53 119.8
C54 C53 C52 120.5(3)
C54 C53 H53 119.8
C53 C54 H54 120.4
C55 C54 C53 119.2(3)
C55 C54 H54 120.4
C54 C55 H55 119.8
C54 C55 C56 120.4(3)
C56 C55 H55 119.8
C51 C56 H56 119.5
C55 C56 C51 121.1(3)
C55 C56 H56 119.5
C51 C57 H57A 109.5
C51 C57 H57B 109.5
C51 C57 H57C 109.5
H57A C57 H57B 109.5
H57A C57 H57C 109.5
H57B C57 H57C 109.5

loop_
_geom_bond_atom_site_label_1
_geom_bond_atom_site_label_2
_geom_bond_distance
I1 Zr 2.8407(3)
I2 Zr 2.7765(3)
Zr P 2.7671(7)
Zr N1 2.059(2)
Zr N2 2.046(2)
Zr C3 2.792(2)
P C1 1.842(3)
P C14 1.829(3)
P C27 1.815(2)
N1 C3 1.450(3)
N1 C8 1.410(3)
N2 C16 1.439(3)
N2 C21 1.418(3)
C1 H1A 0.9900
C1 H1B 0.9900
C1 C2 1.502(4)
C2 C3 1.407(3)
C2 C7 1.388(3)
C3 C4 1.387(4)
C4 H4 0.9500
C4 C5 1.393(4)
C5 H5 0.9500
C5 C6 1.384(4)
C6 H6 0.9500
C6 C7 1.379(4)
C7 H7 0.9500
C8 C9 1.395(4)
C8 C13 1.400(4)
C9 H9 0.9500
C9 C10 1.392(3)
C10 H10 0.9500
C10 C11 1.380(4)
C11 H11 0.9500
C11 C12 1.381(4)
C12 H12 0.9500
C12 C13 1.392(3)
C13 H13 0.9500
C14 H14A 0.9900
C14 H14B 0.9900
C14 C15 1.514(3)
C15 C16 1.399(4)
C15 C20 1.403(3)
C16 C17 1.400(3)
C17 H17 0.9500
C17 C18 1.384(4)
C18 H18 0.9500
C18 C19 1.382(4)
C19 H19 0.9500
C19 C20 1.388(4)
C20 H20 0.9500
C21 C22 1.395(4)
C21 C26 1.401(4)
C22 H22 0.9500
C22 C23 1.382(4)
C23 H23 0.9500
C23 C24 1.381(4)
C24 H24 0.9500
C24 C25 1.382(4)
C25 H25 0.9500
C25 C26 1.390(4)
C26 H26 0.9500
C27 C28 1.396(4)
C27 C32 1.398(3)
C28 H28 0.9500
C28 C29 1.389(3)
C29 H29 0.9500
C29 C30 1.378(4)
C30 H30 0.9500
C30 C31 1.378(4)
C31 H31 0.9500
C31 C32 1.391(3)
C32 H32 0.9500
C51 C52 1.390(4)
C51 C56 1.391(4)
C51 C57 1.504(4)
C52 H52 0.9500
C52 C53 1.383(4)
C53 H53 0.9500
C53 C54 1.381(4)
C54 H54 0.9500
C54 C55 1.376(4)
C55 H55 0.9500
C55 C56 1.382(4)
C56 H56 0.9500
C57 H57A 0.9800
C57 H57B 0.9800
C57 H57C 0.9800

loop_
_geom_torsion_atom_site_label_1
_geom_torsion_atom_site_label_2
_geom_torsion_atom_site_label_3
_geom_torsion_atom_site_label_4
_geom_torsion
Zr P C1 C2 -47.42(16)
Zr P C14 C15 -29.6(2)
Zr P C27 C28 -132.0(2)
Zr P C27 C32 45.6(2)
Zr N1 C3 C2 -92.0(2)
Zr N1 C3 C4 87.0(2)
Zr N1 C8 C9 177.60(19)
Zr N1 C8 C13 -2.8(4)
Zr N2 C16 C15 -75.8(3)
Zr N2 C16 C17 104.0(2)
Zr N2 C21 C22 154.90(18)
Zr N2 C21 C26 -24.5(3)
Zr C3 C4 C5 -130.2(2)
P C1 C2 C3 65.2(2)
P C1 C2 C7 -109.7(2)
P C14 C15 C16 61.6(3)
P C14 C15 C20 -123.8(2)
P C27 C28 C29 176.2(2)
P C27 C32 C31 -176.6(2)
N1 C3 C4 C5 -179.2(2)
N1 C8 C9 C10 -179.7(2)
N1 C8 C13 C12 179.3(2)
N2 C16 C17 C18 -177.7(2)
N2 C21 C22 C23 -178.5(2)
N2 C21 C26 C25 178.5(2)
C1 P C14 C15 80.7(2)
C1 P C27 C28 103.9(2)
C1 P C27 C32 -78.5(2)
C1 C2 C3 Zr -44.8(2)
C1 C2 C3 N1 5.3(3)
C1 C2 C3 C4 -173.7(2)
C1 C2 C7 C6 173.9(2)
C2 C3 C4 C5 -0.2(4)
C3 N1 C8 C9 -2.3(3)
C3 N1 C8 C13 177.3(2)
C3 C2 C7 C6 -1.0(4)
C3 C4 C5 C6 -1.5(4)
C4 C5 C6 C7 1.9(4)
C5 C6 C7 C2 -0.6(4)
C7 C2 C3 Zr 130.3(2)
C7 C2 C3 N1 -179.6(2)
C7 C2 C3 C4 1.4(3)
C8 N1 C3 Zr 180.0(3)
C8 N1 C3 C2 88.0(3)
C8 N1 C3 C4 -93.0(3)
C8 C9 C10 C11 0.2(4)
C9 C8 C13 C12 -1.0(4)
C9 C10 C11 C12 -0.6(4)
C10 C11 C12 C13 0.2(5)
C11 C12 C13 C8 0.6(4)
C13 C8 C9 C10 0.6(4)
C14 P C1 C2 -157.60(16)
C14 P C27 C28 -8.9(3)
C14 P C27 C32 168.7(2)
C14 C15 C16 N2 -10.6(4)
C14 C15 C16 C17 169.6(2)
C14 C15 C20 C19 -171.0(2)
C15 C16 C17 C18 2.1(4)
C16 N2 C21 C22 -29.1(3)
C16 N2 C21 C26 151.5(2)
C16 C15 C20 C19 3.8(4)
C16 C17 C18 C19 2.4(4)
C17 C18 C19 C20 -3.8(4)
C18 C19 C20 C15 0.7(4)
C20 C15 C16 N2 174.6(2)
C20 C15 C16 C17 -5.1(4)
C21 N2 C16 C15 107.4(3)
C21 N2 C16 C17 -72.8(3)
C21 C22 C23 C24 -0.6(4)
C22 C21 C26 C25 -0.9(3)
C22 C23 C24 C25 0.3(4)
C23 C24 C25 C26 -0.3(4)
C24 C25 C26 C21 0.6(4)
C26 C21 C22 C23 0.9(3)
C27 P C1 C2 89.99(18)
C27 P C14 C15 -166.50(18)
C27 C28 C29 C30 0.6(5)
C28 C27 C32 C31 1.1(4)
C28 C29 C30 C31 0.5(5)
C29 C30 C31 C32 -0.8(5)
C30 C31 C32 C27 0.0(4)
C32 C27 C28 C29 -1.4(4)
C51 C52 C53 C54 0.3(5)
C52 C51 C56 C55 -0.2(4)
C52 C53 C54 C55 0.6(5)
C53 C54 C55 C56 -1.3(5)
C54 C55 C56 C51 1.1(4)
C56 C51 C52 C53 -0.5(4)
C57 C51 C52 C53 179.3(3)
C57 C51 C56 C55 -180.0(3)
